data_7009644
loop_
_publ_author_name
'Ma, Jian-Fang'
'Liu, Jing-Fu'
'Xing, Yan'
'Jia, Heng-Qing'
'Lin, Yong-Hua'

_publ_section_title
;
 Networks with hexagonal circuits in co-ordination polymers of metal
 ions (ZnII, CdII) with 1,1'-(1,4-butanediyl)bis(imidazole)
;
_journal_issue 14
_journal_name_full 'Journal of the Chemical Society, Dalton Transactions'
_journal_page_first 2403
_journal_paper_doi 10.1039/b002433n
_journal_year 2000
_chemical_formula_sum 'C15 H33 Cd N6 O10 S'
_chemical_formula_weight 601.93
_chemical_name_systematic
; 
 ? 
;
_space_group_IT_number 2
_symmetry_cell_setting triclinic
_symmetry_space_group_name_Hall '-P 1'
_symmetry_space_group_name_H-M 'P -1'
_atom_sites_solution_hydrogens geom
_atom_sites_solution_primary direct
_atom_sites_solution_secondary difmap
_audit_creation_method SHELXL
_cell_angle_alpha 85.99(3)
_cell_angle_beta 83.91(3)
_cell_angle_gamma 85.62(3)
_cell_formula_units_Z 2
_cell_length_a 8.561(2)
_cell_length_b 11.054(2)
_cell_length_c 13.012(3)
_cell_measurement_reflns_used 25
_cell_measurement_temperature 293(2)
_cell_measurement_theta_max 9.27
_cell_measurement_theta_min 4.72
_cell_volume 1218.5(5)
_computing_structure_refinement 'SHELXL-93 (Sheldrick, 1993)'
_computing_structure_solution 'SHELXS-86 (Sheldrick, 1990)'
_diffrn_ambient_temperature 293(2)
_diffrn_measurement_device 'Siemens P4 diffractometer'
_diffrn_measurement_method \w--2\q
_diffrn_radiation_monochromator graphite
_diffrn_radiation_source 'fine-focus sealed tube'
_diffrn_radiation_type 'Mo K\a'
_diffrn_radiation_wavelength 0.71073
_diffrn_reflns_av_R_equivalents 0.0216
_diffrn_reflns_av_sigmaI/netI 0.0505
_diffrn_reflns_limit_h_max 10
_diffrn_reflns_limit_h_min -1
_diffrn_reflns_limit_k_max 13
_diffrn_reflns_limit_k_min -13
_diffrn_reflns_limit_l_max 15
_diffrn_reflns_limit_l_min -15
_diffrn_reflns_number 5405
_diffrn_reflns_theta_max 25.01
_diffrn_reflns_theta_min 1.58
_diffrn_standards_decay_% 0
_diffrn_standards_interval_count 100
_diffrn_standards_number 3
_exptl_absorpt_coefficient_mu 1.042
_exptl_absorpt_correction_T_max 0.31971
_exptl_absorpt_correction_T_min 0.24952
_exptl_absorpt_correction_type psi-scan
_exptl_crystal_colour colorless
_exptl_crystal_density_diffrn 1.641
_exptl_crystal_density_method 'not measured'
_exptl_crystal_description plate
_exptl_crystal_F_000 618
_exptl_crystal_size_max 0.48
_exptl_crystal_size_mid 0.40
_exptl_crystal_size_min 0.12
_refine_diff_density_max 1.424
_refine_diff_density_min -1.746
_refine_diff_density_rms 0.456
_refine_ls_extinction_method none
_refine_ls_goodness_of_fit_all 1.089
_refine_ls_goodness_of_fit_ref 1.183
_refine_ls_hydrogen_treatment constr
_refine_ls_matrix_type full
_refine_ls_number_parameters 298
_refine_ls_number_reflns 4291
_refine_ls_number_restraints 0
_refine_ls_restrained_S_all 1.089
_refine_ls_restrained_S_obs 1.183
_refine_ls_R_factor_all 0.0627
_refine_ls_R_factor_gt 0.0511
_refine_ls_shift/esd_max -0.039
_refine_ls_shift/esd_mean 0.007
_refine_ls_structure_factor_coef Fsqd
_refine_ls_weighting_details 'w=1/[\s^2^(Fo^2^)+(0.0962P)^2^+0.0000P] where P=(Fo^2^+2Fc^2^)/3'
_refine_ls_weighting_scheme calc
_refine_ls_wR_factor_all 0.1503
_refine_ls_wR_factor_ref 0.1458
_reflns_number_observed 3474
_reflns_number_total 4291
_reflns_observed_criterion >2sigma(I)
_cod_data_source_file b002433n.txt
_cod_data_source_block (3)
_cod_depositor_comments
;
The following automatic conversions were performed:
'_symmetry_cell_setting' value 'Triclinic' changed to 'triclinic'
according to '/home/saulius/struct/CIF-dictionaries/cif_core.dic'
dictionary named 'cif_core.dic' version 2.4.1 from 2010-06-29.

Automatic conversion script
Id: cif_fix_enum 1527 2010-12-29 10:47:43Z saulius 

The following automatic conversions were performed:

'_refine_ls_weighting_scheme' value 'calc
w=1/[\s^2^(Fo^2^)+(0.0962P)^2^+0.0000P] where P=(Fo^2^+2Fc^2^)/3' was
changed to 'calc'. New tag '_refine_ls_weighting_details' was
created. The value of the new tag was set to
'w=1/[\s^2^(Fo^2^)+(0.0962P)^2^+0.0000P] where P=(Fo^2^+2Fc^2^)/3'.

Automatic conversion script
Id: cif_fix_values 3143 2015-03-26 13:38:13Z robertas 
;
_cod_original_cell_volume 1218.5(4)
_cod_database_code 7009644

loop_
_symmetry_equiv_pos_as_xyz
'x, y, z'
'-x, -y, -z'

loop_
_atom_site_aniso_label
_atom_site_aniso_U_11
_atom_site_aniso_U_22
_atom_site_aniso_U_33
_atom_site_aniso_U_23
_atom_site_aniso_U_13
_atom_site_aniso_U_12
Cd 0.0326(3) 0.0340(3) 0.0332(3) -0.0048(2) -0.0082(2) -0.0041(2)
S 0.0470(9) 0.0368(8) 0.0355(8) -0.0064(6) -0.0101(7) -0.0045(7)
O1 0.062(3) 0.038(2) 0.058(3) -0.012(2) -0.030(3) 0.002(2)
O2 0.073(4) 0.100(4) 0.037(3) -0.013(3) -0.004(3) -0.027(3)
O3 0.052(3) 0.053(3) 0.061(3) -0.010(2) -0.017(2) -0.011(2)
O4 0.066(3) 0.043(3) 0.066(3) 0.001(2) -0.015(3) 0.004(2)
N1 0.037(3) 0.038(3) 0.040(3) -0.004(2) -0.009(2) 0.001(2)
N2 0.032(3) 0.048(3) 0.041(3) 0.006(2) -0.007(2) -0.005(2)
N3 0.037(3) 0.048(3) 0.035(3) -0.007(2) -0.003(2) -0.006(2)
N4 0.034(3) 0.061(4) 0.043(3) 0.011(3) -0.008(2) -0.006(3)
N5 0.038(3) 0.035(3) 0.035(3) -0.005(2) -0.009(2) -0.008(2)
N6 0.053(4) 0.061(4) 0.035(3) -0.012(3) -0.003(3) -0.028(3)
C1 0.044(4) 0.037(3) 0.045(3) -0.004(3) -0.014(3) -0.005(3)
C2 0.043(4) 0.042(3) 0.041(3) -0.009(3) -0.011(3) -0.001(3)
C3 0.045(4) 0.040(4) 0.058(4) -0.011(3) -0.008(3) 0.003(3)
C4 0.039(4) 0.084(5) 0.040(4) 0.024(4) -0.010(3) -0.005(4)
C5 0.038(5) 0.421(26) 0.076(7) 0.126(12) -0.028(5) -0.036(10)
C6 0.041(4) 0.051(4) 0.043(4) 0.002(3) -0.006(3) -0.009(3)
C7 0.051(4) 0.057(4) 0.042(4) -0.013(3) -0.006(3) -0.004(3)
C8 0.049(4) 0.085(6) 0.036(4) -0.006(4) 0.003(3) -0.001(4)
C9 0.043(4) 0.085(6) 0.063(5) 0.042(4) -0.012(4) -0.017(4)
C10 0.062(7) 0.228(16) 0.270(19) 0.214(15) -0.068(9) -0.070(9)
C11 0.046(4) 0.043(3) 0.039(3) -0.012(3) -0.003(3) -0.008(3)
C12 0.043(4) 0.056(4) 0.040(3) -0.012(3) -0.006(3) -0.005(3)
C13 0.035(4) 0.073(5) 0.051(4) -0.010(4) -0.007(3) -0.011(3)
C14 0.091(6) 0.078(6) 0.049(4) -0.017(4) -0.004(4) -0.051(5)
C15 0.061(5) 0.063(5) 0.050(4) -0.012(3) -0.015(4) -0.025(4)
OW1 0.052(3) 0.053(3) 0.056(3) -0.010(2) -0.023(2) -0.012(2)
OW2 0.060(3) 0.091(4) 0.039(3) -0.017(3) -0.006(2) -0.012(3)
OW3 0.122(9) 0.184(11) 0.199(12) 0.011(9) -0.026(8) -0.004(8)
OW4 0.339(19) 0.296(16) 0.338(18) -0.275(15) -0.282(17) 0.246(16)
OW5 0.083(5) 0.144(8) 0.139(7) 0.022(6) -0.037(5) 0.000(5)
OW6 0.092(5) 0.079(4) 0.072(4) -0.004(3) 0.001(4) -0.019(4)

loop_
_atom_site_label
_atom_site_type_symbol
_atom_site_fract_x
_atom_site_fract_y
_atom_site_fract_z
_atom_site_U_iso_or_equiv
_atom_site_thermal_displace_type
_atom_site_occupancy
_atom_site_calc_flag
_atom_site_refinement_flags
_atom_site_disorder_group
Cd Cd 0.06271(5) -0.82653(4) 0.19662(3) 0.0327(2) Uani 1 d . .
S S 0.1734(2) -1.13507(14) 0.15723(12) 0.0391(4) Uani 1 d . .
O1 O 0.1766(6) -1.0237(4) 0.2122(4) 0.0510(12) Uani 1 d . .
O2 O 0.2584(7) -1.1201(6) 0.0539(4) 0.069(2) Uani 1 d . .
O3 O 0.0083(6) -1.1572(4) 0.1447(4) 0.0537(12) Uani 1 d . .
O4 O 0.2450(7) -1.2365(4) 0.2168(4) 0.0584(13) Uani 1 d . .
N1 N -0.0687(6) -0.6500(5) 0.1431(4) 0.0380(12) Uani 1 d . .
N2 N -0.2005(6) -0.5241(5) 0.0403(4) 0.0402(12) Uani 1 d . .
N3 N -0.0655(6) -0.8531(5) 0.3571(4) 0.0401(12) Uani 1 d . .
N4 N -0.2023(6) -0.9484(6) 0.4871(4) 0.0460(13) Uani 1 d . .
N5 N 0.2855(6) -0.7525(4) 0.2419(4) 0.0352(11) Uani 1 d . .
N6 N 0.4454(7) -0.6377(5) 0.3065(4) 0.0481(14) Uani 1 d . .
C1 C -0.1290(8) -0.6365(6) 0.0543(5) 0.0411(14) Uani 1 d . .
H1 H -0.1233(8) -0.6965(6) 0.0070(5) 0.080 Uiso 1 calc R .
C2 C -0.1013(8) -0.5413(6) 0.1887(5) 0.0417(15) Uani 1 d . .
H2 H -0.0724(8) -0.5242(6) 0.2528(5) 0.080 Uiso 1 calc R .
C3 C -0.1824(8) -0.4625(6) 0.1251(6) 0.048(2) Uani 1 d . .
H3 H -0.2183(8) -0.3827(6) 0.1371(6) 0.080 Uiso 1 calc R .
C4 C -0.2811(8) -0.4798(8) -0.0504(5) 0.055(2) Uani 1 d . .
H4A H -0.2373(8) -0.5245(8) -0.1095(5) 0.080 Uiso 1 calc R .
H4B H -0.2633(8) -0.3946(8) -0.0665(5) 0.080 Uiso 1 calc R .
C5 C -0.4519(11) -0.4940(19) -0.0321(8) 0.182(9) Uani 1 d . .
H5A H -0.4940(11) -0.4238(19) -0.0719(8) 0.080 Uiso 1 calc R .
H5B H -0.4630(11) -0.5624(19) -0.0730(8) 0.080 Uiso 1 calc R .
C6 C -0.1352(8) -0.9544(6) 0.3904(5) 0.045(2) Uani 1 d . .
H6 H -0.1367(8) -1.0212(6) 0.3509(5) 0.080 Uiso 1 calc R .
C7 C -0.0942(9) -0.7773(7) 0.4393(5) 0.049(2) Uani 1 d . .
H7 H -0.0622(9) -0.6989(7) 0.4399(5) 0.080 Uiso 1 calc R .
C8 C -0.1770(9) -0.8385(8) 0.5181(5) 0.057(2) Uani 1 d . .
H8 H -0.2107(9) -0.8094(8) 0.5827(5) 0.080 Uiso 1 calc R .
C9 C -0.2946(9) -1.0429(8) 0.5446(6) 0.065(2) Uani 1 d . .
H9A H -0.2485(9) -1.1226(8) 0.5269(6) 0.080 Uiso 1 calc R .
H9B H -0.2919(9) -1.0367(8) 0.6184(6) 0.080 Uiso 1 calc R .
C10 C -0.4567(13) -1.0289(15) 0.5197(14) 0.191(10) Uani 1 d . .
H10A H -0.4648(13) -1.1055(15) 0.4892(14) 0.080 Uiso 1 calc R .
H10B H -0.5124(13) -1.0389(15) 0.5884(14) 0.080 Uiso 1 calc R .
C11 C 0.2958(8) -0.6556(6) 0.2952(5) 0.0421(15) Uani 1 d . .
H11 H 0.2097(8) -0.6065(6) 0.3212(5) 0.080 Uiso 1 calc R .
C12 C 0.4396(8) -0.7979(7) 0.2198(5) 0.046(2) Uani 1 d . .
H12 H 0.4705(8) -0.8661(7) 0.1827(5) 0.080 Uiso 1 calc R .
C13 C 0.5385(8) -0.7291(7) 0.2598(5) 0.052(2) Uani 1 d . .
H13 H 0.6476(8) -0.7410(7) 0.2564(5) 0.080 Uiso 1 calc R .
C14 C 0.4994(12) -0.5379(8) 0.3588(6) 0.070(3) Uani 1 d . .
H14A H 0.4443(12) -0.4625(8) 0.3360(6) 0.080 Uiso 1 calc R .
H14B H 0.6108(12) -0.5314(8) 0.3380(6) 0.080 Uiso 1 calc R .
C15 C 0.4745(10) -0.5528(7) 0.4735(5) 0.056(2) Uani 1 d . .
H15A H 0.5326(10) -0.6267(7) 0.4966(5) 0.080 Uiso 1 calc R .
H15B H 0.3636(10) -0.5620(7) 0.4942(5) 0.080 Uiso 1 calc R .
OW1 O -0.1489(6) -0.9265(4) 0.1383(4) 0.0514(12) Uani 1 d . .
OW2 O 0.1757(7) -0.8289(5) 0.0196(4) 0.0621(14) Uani 1 d . .
OW3 O 0.4405(13) -0.9461(11) -0.0396(10) 0.169(5) Uani 1 d . .
OW4 O 0.0488(19) -0.4359(13) 0.3921(12) 0.308(13) Uani 1 d . .
OW5 O -0.5634(10) -0.7907(9) -0.2257(7) 0.122(3) Uani 1 d . .
OW6 O 0.1658(8) -0.7389(6) 0.6731(5) 0.081(2) Uani 1 d . .

loop_
_atom_type_symbol
_atom_type_description
_atom_type_scat_dispersion_real
_atom_type_scat_dispersion_imag
_atom_type_scat_source
C C 0.0033 0.0016 'International Tables Vol C Tables 4.2.6.8 and 6.1.1.4'
H H 0.0000 0.0000 'International Tables Vol C Tables 4.2.6.8 and 6.1.1.4'
N N 0.0061 0.0033 'International Tables Vol C Tables 4.2.6.8 and 6.1.1.4'
O O 0.0106 0.0060 'International Tables Vol C Tables 4.2.6.8 and 6.1.1.4'
S S 0.1246 0.1234 'International Tables Vol C Tables 4.2.6.8 and 6.1.1.4'
Cd Cd -0.8075 1.2024 'International Tables Vol C Tables 4.2.6.8 and 6.1.1.4'

loop_
_geom_angle_atom_site_label_1
_geom_angle_atom_site_label_2
_geom_angle_atom_site_label_3
_geom_angle
_geom_angle_site_symmetry_1
_geom_angle_site_symmetry_3
_geom_angle_publ_flag
N3 Cd N5 98.4(2) . . yes
N3 Cd N1 98.9(2) . . yes
N5 Cd N1 100.2(2) . . yes
N3 Cd O1 89.8(2) . . yes
N5 Cd O1 90.4(2) . . yes
N1 Cd O1 165.2(2) . . yes
N3 Cd OW2 169.9(2) . . yes
N5 Cd OW2 90.2(2) . . yes
N1 Cd OW2 84.8(2) . . yes
O1 Cd OW2 84.8(2) . . yes
N3 Cd OW1 85.8(2) . . yes
N5 Cd OW1 172.1(2) . . yes
N1 Cd OW1 85.7(2) . . yes
O1 Cd OW1 82.9(2) . . yes
OW2 Cd OW1 85.1(2) . . yes
O4 S O2 110.7(4) . . ?
O4 S O1 109.0(3) . . ?
O2 S O1 109.7(3) . . ?
O4 S O3 110.0(3) . . ?
O2 S O3 108.0(3) . . ?
O1 S O3 109.4(3) . . ?
S O1 Cd 135.7(3) . . ?
C1 N1 C2 106.2(5) . . ?
C1 N1 Cd 122.3(4) . . ?
C2 N1 Cd 131.5(4) . . ?
C1 N2 C3 107.2(5) . . ?
C1 N2 C4 125.1(6) . . ?
C3 N2 C4 127.8(6) . . ?
C6 N3 C7 105.0(6) . . ?
C6 N3 Cd 122.9(4) . . ?
C7 N3 Cd 132.0(5) . . ?
C6 N4 C8 107.0(6) . . ?
C6 N4 C9 125.2(7) . . ?
C8 N4 C9 127.7(7) . . ?
C11 N5 C12 104.7(5) . . ?
C11 N5 Cd 127.5(4) . . ?
C12 N5 Cd 127.8(4) . . ?
C11 N6 C13 107.6(6) . . ?
C11 N6 C14 125.9(7) . . ?
C13 N6 C14 126.5(7) . . ?
N1 C1 N2 111.1(6) . . ?
C3 C2 N1 109.2(6) . . ?
C2 C3 N2 106.3(6) . . ?
N2 C4 C5 111.5(6) . . ?
C5 C5 C4 141.3(15) 2_445 . ?
N4 C6 N3 111.8(6) . . ?
C8 C7 N3 107.7(7) . . ?
N4 C8 C7 108.5(6) . . ?
C10 C9 N4 110.3(6) . . ?
C10 C10 C9 145.2(15) 2_436 . ?
N5 C11 N6 111.5(6) . . ?
C13 C12 N5 110.2(6) . . ?
C12 C13 N6 106.0(6) . . ?
N6 C14 C15 113.8(6) . . ?
C14 C15 C15 113.3(8) . 2_646 ?

loop_
_geom_bond_atom_site_label_1
_geom_bond_atom_site_label_2
_geom_bond_distance
_geom_bond_site_symmetry_2
_geom_bond_publ_flag
Cd N3 2.264(5) . yes
Cd N5 2.280(5) . yes
Cd N1 2.280(5) . yes
Cd O1 2.323(4) . yes
Cd OW2 2.403(5) . yes
Cd OW1 2.407(5) . yes
S O4 1.452(5) . ?
S O2 1.465(5) . ?
S O1 1.469(5) . ?
S O3 1.480(5) . ?
N1 C1 1.310(8) . ?
N1 C2 1.373(8) . ?
N2 C1 1.353(8) . ?
N2 C3 1.365(9) . ?
N2 C4 1.465(8) . ?
N3 C6 1.334(8) . ?
N3 C7 1.394(8) . ?
N4 C6 1.331(9) . ?
N4 C8 1.347(10) . ?
N4 C9 1.471(8) . ?
N5 C11 1.329(8) . ?
N5 C12 1.383(9) . ?
N6 C11 1.336(9) . ?
N6 C13 1.373(9) . ?
N6 C14 1.464(9) . ?
C2 C3 1.361(9) . ?
C4 C5 1.475(11) . ?
C5 C5 1.12(2) 2_445 ?
C7 C8 1.354(10) . ?
C9 C10 1.453(12) . ?
C10 C10 1.09(2) 2_436 ?
C12 C13 1.346(10) . ?
C14 C15 1.484(10) . ?
C15 C15 1.511(13) 2_646 ?

loop_
_geom_torsion_atom_site_label_1
_geom_torsion_atom_site_label_2
_geom_torsion_atom_site_label_3
_geom_torsion_atom_site_label_4
_geom_torsion
_geom_torsion_site_symmetry_1
_geom_torsion_site_symmetry_2
_geom_torsion_site_symmetry_3
_geom_torsion_site_symmetry_4
_geom_torsion_publ_flag
O4 S O1 Cd -168.8(4) . . . . ?
O2 S O1 Cd 69.9(5) . . . . ?
O3 S O1 Cd -48.4(5) . . . . ?
N3 Cd O1 S 118.1(5) . . . . ?
N5 Cd O1 S -143.5(5) . . . . ?
N1 Cd O1 S -7.8(11) . . . . ?
OW2 Cd O1 S -53.4(5) . . . . ?
OW1 Cd O1 S 32.3(4) . . . . ?
N3 Cd N1 C1 -129.7(5) . . . . ?
N5 Cd N1 C1 130.0(5) . . . . ?
O1 Cd N1 C1 -4.7(10) . . . . ?
OW2 Cd N1 C1 40.8(5) . . . . ?
OW1 Cd N1 C1 -44.7(5) . . . . ?
N3 Cd N1 C2 51.1(6) . . . . ?
N5 Cd N1 C2 -49.2(6) . . . . ?
O1 Cd N1 C2 176.1(6) . . . . ?
OW2 Cd N1 C2 -138.4(6) . . . . ?
OW1 Cd N1 C2 136.1(6) . . . . ?
N5 Cd N3 C6 -133.2(5) . . . . ?
N1 Cd N3 C6 125.1(5) . . . . ?
O1 Cd N3 C6 -42.8(5) . . . . ?
OW2 Cd N3 C6 14.5(14) . . . . ?
OW1 Cd N3 C6 40.1(5) . . . . ?
N5 Cd N3 C7 48.1(6) . . . . ?
N1 Cd N3 C7 -53.7(6) . . . . ?
O1 Cd N3 C7 138.4(6) . . . . ?
OW2 Cd N3 C7 -164.2(9) . . . . ?
OW1 Cd N3 C7 -138.7(6) . . . . ?
N3 Cd N5 C11 -56.8(5) . . . . ?
N1 Cd N5 C11 43.9(5) . . . . ?
O1 Cd N5 C11 -146.6(5) . . . . ?
OW2 Cd N5 C11 128.6(5) . . . . ?
OW1 Cd N5 C11 -178.4(10) . . . . ?
N3 Cd N5 C12 123.5(5) . . . . ?
N1 Cd N5 C12 -135.9(5) . . . . ?
O1 Cd N5 C12 33.6(5) . . . . ?
OW2 Cd N5 C12 -51.2(5) . . . . ?
OW1 Cd N5 C12 1.9(15) . . . . ?
C2 N1 C1 N2 -0.5(7) . . . . ?
Cd N1 C1 N2 -179.9(4) . . . . ?
C3 N2 C1 N1 0.8(8) . . . . ?
C4 N2 C1 N1 -179.3(6) . . . . ?
C1 N1 C2 C3 0.1(8) . . . . ?
Cd N1 C2 C3 179.4(5) . . . . ?
N1 C2 C3 N2 0.4(8) . . . . ?
C1 N2 C3 C2 -0.7(8) . . . . ?
C4 N2 C3 C2 179.4(6) . . . . ?
C1 N2 C4 C5 95.3(12) . . . . ?
C3 N2 C4 C5 -84.8(13) . . . . ?
N2 C4 C5 C5 20.4(50) . . . 2_445 ?
C8 N4 C6 N3 0.6(8) . . . . ?
C9 N4 C6 N3 177.1(6) . . . . ?
C7 N3 C6 N4 -1.1(7) . . . . ?
Cd N3 C6 N4 179.9(4) . . . . ?
C6 N3 C7 C8 1.1(8) . . . . ?
Cd N3 C7 C8 -180.0(5) . . . . ?
C6 N4 C8 C7 0.2(8) . . . . ?
C9 N4 C8 C7 -176.2(6) . . . . ?
N3 C7 C8 N4 -0.8(8) . . . . ?
C6 N4 C9 C10 -84.0(13) . . . . ?
C8 N4 C9 C10 91.7(13) . . . . ?
N4 C9 C10 C10 -8.5(59) . . . 2_436 ?
C12 N5 C11 N6 0.5(7) . . . . ?
Cd N5 C11 N6 -179.2(4) . . . . ?
C13 N6 C11 N5 -1.1(8) . . . . ?
C14 N6 C11 N5 178.4(6) . . . . ?
C11 N5 C12 C13 0.2(7) . . . . ?
Cd N5 C12 C13 180.0(4) . . . . ?
N5 C12 C13 N6 -0.9(8) . . . . ?
C11 N6 C13 C12 1.2(8) . . . . ?
C14 N6 C13 C12 -178.3(6) . . . . ?
C11 N6 C14 C15 76.0(11) . . . . ?
C13 N6 C14 C15 -104.5(9) . . . . ?
N6 C14 C15 C15 -178.1(9) . . . 2_646 ?
